data_1575769
loop_
_publ_author_name
'Glok, Eduard'
'Werner, Luis'
'Radius, Udo'

_publ_section_title
;
 N-Heterocyclic silylene complexes of nickel(0).
;
_journal_issue 39
_journal_name_full 'Dalton transactions (Cambridge, England : 2003)'
_journal_page_first 14846
_journal_page_last 14861
_journal_paper_doi 10.1039/d5dt01887k
_journal_volume 54
_journal_year 2025
_chemical_formula_moiety '2 (C54H72N8Si2Ni), 3 (C6H14)'
_chemical_formula_sum 'C126 H186 N16 Ni2 Si4'
_chemical_formula_weight 2154.68
_space_group_crystal_system tetragonal
_space_group_IT_number 88
_space_group_name_Hall '-I 4ad'
_space_group_name_H-M_alt 'I 41/a :2'
_atom_sites_solution_hydrogens geom
_atom_sites_solution_primary dual
_atom_sites_solution_secondary difmap
_audit_creation_method SHELXL-2018/3
_audit_update_record
;
2025-08-07 deposited with the CCDC.	2025-09-12 downloaded from the CCDC.
;
_cell_angle_alpha 90
_cell_angle_beta 90
_cell_angle_gamma 90
_cell_formula_units_Z 4
_cell_length_a 17.2144(2)
_cell_length_b 17.2144(2)
_cell_length_c 40.8854(6)
_cell_measurement_reflns_used 12170
_cell_measurement_temperature 100(2)
_cell_measurement_theta_max 73.4490
_cell_measurement_theta_min 2.7560
_cell_volume 12115.8(3)
_computing_cell_refinement 'CrysAlisPro 1.171.40.53 (Rigaku OD, 2019)'
_computing_data_collection 'CrysAlisPro 1.171.40.53 (Rigaku OD, 2019)'
_computing_data_reduction 'CrysAlisPro 1.171.40.53 (Rigaku OD, 2019)'
_computing_molecular_graphics 'ShelXLe (Huebschle et all, 2011)'
_computing_publication_material 'SHELXL-2014/6 (Sheldrick, 2014)'
_computing_structure_refinement 'SHELXL-2018/3 (Sheldrick, 2018)'
_computing_structure_solution 'SHELXT 2014/5 (Sheldrick, 2014)'
_diffrn_ambient_temperature 100(2)
_diffrn_detector_area_resol_mean 10.0000
_diffrn_measured_fraction_theta_full 0.994
_diffrn_measured_fraction_theta_max 0.981
_diffrn_measurement_device_type 'XtaLAB Synergy, Dualflex, HyPix'
_diffrn_measurement_method '\w scans'
_diffrn_radiation_type CuK\a
_diffrn_radiation_wavelength 1.54184
_diffrn_reflns_av_R_equivalents 0.0329
_diffrn_reflns_av_unetI/netI 0.0250
_diffrn_reflns_Laue_measured_fraction_full 0.994
_diffrn_reflns_Laue_measured_fraction_max 0.981
_diffrn_reflns_limit_h_max 17
_diffrn_reflns_limit_h_min -19
_diffrn_reflns_limit_k_max 11
_diffrn_reflns_limit_k_min -21
_diffrn_reflns_limit_l_max 45
_diffrn_reflns_limit_l_min -50
_diffrn_reflns_number 32775
_diffrn_reflns_point_group_measured_fraction_full 0.994
_diffrn_reflns_point_group_measured_fraction_max 0.981
_diffrn_reflns_theta_full 72.000
_diffrn_reflns_theta_max 73.798
_diffrn_reflns_theta_min 4.137
_diffrn_source 'micro-focus sealed X-ray tube'
_exptl_absorpt_coefficient_mu 1.176
_exptl_absorpt_correction_T_max 1.000
_exptl_absorpt_correction_T_min 0.810
_exptl_absorpt_correction_type gaussian
_exptl_absorpt_process_details
;
CrysAlisPro 1.171.41.73a (Rigaku Oxford Diffraction, 2020)
Numerical absorption correction based on gaussian integration over
a multifaceted crystal model
Empirical absorption correction using spherical harmonics,
implemented in SCALE3 ABSPACK scaling algorithm.
;
_exptl_crystal_colour orange
_exptl_crystal_density_diffrn 1.181
_exptl_crystal_description block
_exptl_crystal_F_000 4664
_exptl_crystal_size_max 0.110
_exptl_crystal_size_mid 0.100
_exptl_crystal_size_min 0.040
_refine_diff_density_max 0.639
_refine_diff_density_min -0.580
_refine_diff_density_rms 0.071
_refine_ls_extinction_method none
_refine_ls_goodness_of_fit_ref 1.049
_refine_ls_hydrogen_treatment constr
_refine_ls_matrix_type full
_refine_ls_number_parameters 329
_refine_ls_number_reflns 6031
_refine_ls_number_restraints 20
_refine_ls_restrained_S_all 1.055
_refine_ls_R_factor_all 0.0666
_refine_ls_R_factor_gt 0.0538
_refine_ls_shift/su_max 0.002
_refine_ls_shift/su_mean 0.000
_refine_ls_structure_factor_coef Fsqd
_refine_ls_weighting_details 'w=1/[\s^2^(Fo^2^)+(0.1072P)^2^+10.6326P] where P=(Fo^2^+2Fc^2^)/3'
_refine_ls_weighting_scheme calc
_refine_ls_wR_factor_gt 0.1571
_refine_ls_wR_factor_ref 0.1680
_reflns_Friedel_coverage 0.000
_reflns_number_gt 4867
_reflns_number_total 6031
_reflns_threshold_expression 'I > 2\s(I)'
_cod_data_source_file d5dt01887k2.cif
_cod_data_source_block compound_5
_cod_depositor_comments 'Adding full bibliography for 1575761--1575772.cif.'
_cod_original_sg_symbol_H-M 'I 41/a'
_cod_database_code 1575769
_shelx_shelxl_version_number 2018/3
_shelx_space_group_comment
;
The symmetry employed for this shelxl refinement is uniquely defined
by the following loop, which should always be used as a source of
symmetry information in preference to the above space-group names.
They are only intended as comments.
;
_shelx_estimated_absorpt_t_min 0.882
_shelx_estimated_absorpt_t_max 0.954

loop_
_space_group_symop_operation_xyz
'x, y, z'
'-x+1/2, -y, z+1/2'
'-y+3/4, x+1/4, z+1/4'
'y+3/4, -x+3/4, z+3/4'
'x+1/2, y+1/2, z+1/2'
'-x+1, -y+1/2, z+1'
'-y+5/4, x+3/4, z+3/4'
'y+5/4, -x+5/4, z+5/4'
'-x, -y, -z'
'x-1/2, y, -z-1/2'
'y-3/4, -x-1/4, -z-1/4'
'-y-3/4, x-3/4, -z-3/4'
'-x+1/2, -y+1/2, -z+1/2'
'x, y+1/2, -z'
'y-1/4, -x+1/4, -z+1/4'
'-y-1/4, x-1/4, -z-1/4'

loop_
_atom_site_label
_atom_site_type_symbol
_atom_site_fract_x
_atom_site_fract_y
_atom_site_fract_z
_atom_site_U_iso_or_equiv
_atom_site_adp_type
_atom_site_occupancy
_atom_site_site_symmetry_order
_atom_site_calc_flag
_atom_site_refinement_flags_posn
_atom_site_refinement_flags_adp
_atom_site_refinement_flags_occupancy
_atom_site_disorder_assembly
_atom_site_disorder_group
Ni01 Ni 0.500000 0.250000 0.63248(2) 0.02805(17) Uani 1 2 d S T P . .
Si1_1 Si 0.44926(3) 0.33088(4) 0.66480(2) 0.02871(17) Uani 1 1 d . . . . .
N2_1 N 0.47013(11) 0.39053(12) 0.69919(5) 0.0358(5) Uani 1 1 d . . . . .
C3_1 C 0.40327(14) 0.42265(16) 0.71361(6) 0.0412(6) Uani 1 1 d . . . . .
H3_1 H 0.404596 0.455148 0.732385 0.049 Uiso 1 1 calc R U . . .
C4_1 C 0.33764(14) 0.40282(16) 0.69823(6) 0.0391(6) Uani 1 1 d . . . . .
H4_1 H 0.287548 0.419591 0.704961 0.047 Uiso 1 1 calc R U . . .
N5_1 N 0.35055(11) 0.35488(11) 0.67126(5) 0.0324(4) Uani 1 1 d . . . . .
C6_1 C 0.54370(13) 0.42553(14) 0.70682(6) 0.0335(5) Uani 1 1 d . . . . .
C7_1 C 0.56114(14) 0.49890(15) 0.69373(6) 0.0371(5) Uani 1 1 d . . . . .
C8_1 C 0.63189(15) 0.53339(15) 0.70147(6) 0.0392(6) Uani 1 1 d . . . . .
H8_1 H 0.643609 0.583259 0.692834 0.047 Uiso 1 1 calc R U . . .
C9_1 C 0.68588(14) 0.49678(15) 0.72153(6) 0.0372(5) Uani 1 1 d . . . . .
C10_1 C 0.66769(14) 0.42417(15) 0.73392(6) 0.0363(5) Uani 1 1 d . . . . .
H10_1 H 0.704518 0.398305 0.747368 0.044 Uiso 1 1 calc R U . . .
C11_1 C 0.59692(13) 0.38772(14) 0.72729(6) 0.0335(5) Uani 1 1 d . . . . .
C12_1 C 0.50508(17) 0.53927(17) 0.67104(7) 0.0473(6) Uani 1 1 d . . . . .
H12_1 H 0.529507 0.586152 0.662147 0.071 Uiso 1 1 calc R U . . .
H00T_1 H 0.458125 0.553662 0.683163 0.071 Uiso 1 1 calc R U . . .
H00U_1 H 0.491198 0.504231 0.653080 0.071 Uiso 1 1 calc R U . . .
C13_1 C 0.76218(16) 0.53493(18) 0.73041(7) 0.0480(7) Uani 1 1 d . . . . .
H00N_1 H 0.804878 0.498473 0.726428 0.072 Uiso 1 1 calc R U . . .
H13_1 H 0.761530 0.549525 0.753575 0.072 Uiso 1 1 calc R U . . .
H00Q_1 H 0.769577 0.581494 0.716976 0.072 Uiso 1 1 calc R U . . .
C14_1 C 0.57878(16) 0.31022(15) 0.74206(7) 0.0417(6) Uani 1 1 d . . . . .
H00A_1 H 0.573087 0.271526 0.724646 0.063 Uiso 1 1 calc R U . . .
H00B_1 H 0.530251 0.313671 0.754511 0.063 Uiso 1 1 calc R U . . .
H00C_1 H 0.621122 0.294751 0.756699 0.063 Uiso 1 1 calc R U . . .
C15_1 C 0.28862(12) 0.33727(14) 0.64895(6) 0.0324(5) Uani 1 1 d . . . . .
C16_1 C 0.24340(14) 0.27043(15) 0.65374(7) 0.0404(6) Uani 1 1 d . . . . .
C17_1 C 0.18807(16) 0.25173(17) 0.63021(7) 0.0462(6) Uani 1 1 d . . . . .
H17_1 H 0.158123 0.205845 0.632979 0.055 Uiso 1 1 calc R U . . .
C18_1 C 0.17507(15) 0.29755(17) 0.60292(7) 0.0433(6) Uani 1 1 d . . . . .
C19_1 C 0.21788(14) 0.36527(17) 0.59972(6) 0.0416(6) Uani 1 1 d . . . . .
H19_1 H 0.208166 0.398455 0.581609 0.050 Uiso 1 1 calc R U . . .
C20_1 C 0.27486(14) 0.38612(15) 0.62234(6) 0.0367(5) Uani 1 1 d . . . . .
C21_1 C 0.25636(18) 0.22059(18) 0.68327(8) 0.0555(8) Uani 1 1 d . . . . .
H014_1 H 0.222159 0.175142 0.682250 0.083 Uiso 1 1 calc R U . . .
H015_1 H 0.244765 0.250568 0.703058 0.083 Uiso 1 1 calc R U . . .
H016_1 H 0.310630 0.203447 0.683838 0.083 Uiso 1 1 calc R U . . .
C22_1 C 0.11725(17) 0.2730(2) 0.57698(8) 0.0592(8) Uani 1 1 d . . . . .
H017_1 H 0.094241 0.319240 0.566897 0.089 Uiso 1 1 calc R U . . .
H018_1 H 0.076220 0.241600 0.587045 0.089 Uiso 1 1 calc R U . . .
H019_1 H 0.143876 0.242260 0.560201 0.089 Uiso 1 1 calc R U . . .
C23_1 C 0.32071(16) 0.46033(17) 0.61805(7) 0.0454(6) Uani 1 1 d . . . . .
H011_1 H 0.374807 0.447665 0.612822 0.068 Uiso 1 1 calc R U . . .
H012_1 H 0.318888 0.490527 0.638358 0.068 Uiso 1 1 calc R U . . .
H013_1 H 0.298164 0.490905 0.600201 0.068 Uiso 1 1 calc R U . . .
C1_2 C 0.41588(13) 0.22093(13) 0.60281(5) 0.0308(5) Uani 1 1 d . . . . .
N2_2 N 0.39664(11) 0.25784(11) 0.57423(5) 0.0332(4) Uani 1 1 d . . . . .
C3_2 C 0.33940(14) 0.21909(14) 0.55665(6) 0.0346(5) Uani 1 1 d . . . . .
C4_2 C 0.32038(14) 0.15615(15) 0.57443(6) 0.0363(5) Uani 1 1 d . . . . .
N5_2 N 0.36725(11) 0.15808(12) 0.60226(5) 0.0339(4) Uani 1 1 d . . . . .
C6_2 C 0.43157(16) 0.33003(14) 0.56332(7) 0.0422(6) Uani 1 1 d . . . . .
H00I_2 H 0.465966 0.319682 0.544728 0.063 Uiso 1 1 calc R U . . .
H00L_2 H 0.461686 0.352887 0.581244 0.063 Uiso 1 1 calc R U . . .
H00M_2 H 0.390651 0.366275 0.556631 0.063 Uiso 1 1 calc R U . . .
C7_2 C 0.30763(18) 0.24924(16) 0.52525(7) 0.0477(7) Uani 1 1 d . . . . .
H00V_2 H 0.349834 0.254595 0.509329 0.072 Uiso 1 1 calc R U . . .
H00W_2 H 0.283491 0.300042 0.528967 0.072 Uiso 1 1 calc R U . . .
H00X_2 H 0.268640 0.212940 0.516801 0.072 Uiso 1 1 calc R U . . .
C8_2 C 0.26165(17) 0.09404(17) 0.56883(7) 0.0485(7) Uani 1 1 d . . . . .
H00E_2 H 0.237509 0.101353 0.547345 0.073 Uiso 1 1 calc R U . . .
H00F_2 H 0.221687 0.096748 0.585867 0.073 Uiso 1 1 calc R U . . .
H00G_2 H 0.287100 0.043153 0.569609 0.073 Uiso 1 1 calc R U . . .
C9_2 C 0.36289(17) 0.09963(18) 0.62766(7) 0.0481(7) Uani 1 1 d . . . . .
H00Y_2 H 0.383038 0.050249 0.619274 0.072 Uiso 1 1 calc R U . . .
H00Z_2 H 0.308687 0.092914 0.634420 0.072 Uiso 1 1 calc R U . . .
H010_2 H 0.394012 0.116153 0.646491 0.072 Uiso 1 1 calc R U . . .
C1_3 C 0.8419(6) 0.7207(9) 0.8084(2) 0.184(7) Uiso 0.5 1 d DG U P A -1
H1A_3 H 0.830324 0.710494 0.831460 0.276 Uiso 0.5 1 calc R U P A -1
H1B_3 H 0.870738 0.676724 0.799205 0.276 Uiso 0.5 1 calc R U P A -1
H1C_3 H 0.873289 0.767987 0.806583 0.276 Uiso 0.5 1 calc R U P A -1
C2_3 C 0.7654(6) 0.7315(8) 0.78939(18) 0.136(4) Uiso 0.5 1 d DG U P A -1
H2A_3 H 0.733227 0.684045 0.791327 0.163 Uiso 0.5 1 calc R U P A -1
H2B_3 H 0.735785 0.775530 0.798723 0.163 Uiso 0.5 1 calc R U P A -1
C3_3 C 0.7836(5) 0.7475(8) 0.75313(18) 0.115(3) Uiso 0.5 1 d DG U P A -1
H3A_3 H 0.813192 0.703482 0.743804 0.139 Uiso 0.5 1 calc R U P A -1
H3B_3 H 0.815745 0.794968 0.751200 0.139 Uiso 0.5 1 calc R U P A -1
C4_3 C 0.7071(5) 0.7583(7) 0.73414(18) 0.108(3) Uiso 0.5 1 d DG U P A -1
H4A_3 H 0.674915 0.710866 0.736077 0.130 Uiso 0.5 1 calc R U P A -1
H4B_3 H 0.677471 0.802353 0.743471 0.130 Uiso 0.5 1 calc R U P A -1
C5_3 C 0.7253(5) 0.7743(8) 0.69788(18) 0.140(4) Uiso 0.5 1 d DG U P A -1
H5A_3 H 0.754874 0.730298 0.688554 0.168 Uiso 0.5 1 calc R U P A -1
H5B_3 H 0.757430 0.821784 0.695948 0.168 Uiso 0.5 1 calc R U P A -1
C6_3 C 0.6488(6) 0.7851(7) 0.6789(2) 0.142(5) Uiso 0.5 1 d DG U P A -1
H6A_3 H 0.660342 0.795331 0.655813 0.213 Uiso 0.5 1 calc R U P A -1
H6B_3 H 0.617372 0.737841 0.680690 0.213 Uiso 0.5 1 calc R U P A -1
H6C_3 H 0.619922 0.829105 0.688066 0.213 Uiso 0.5 1 calc R U P A -1
C1_4 C 0.7585(15) 0.803(2) 0.7300(8) 0.259(13) Uiso 0.25 1 d DG U P B -2
H1A_4 H 0.810238 0.824327 0.725440 0.389 Uiso 0.25 1 calc R U P B -2
H1B_4 H 0.732958 0.835199 0.746710 0.389 Uiso 0.25 1 calc R U P B -2
H1C_4 H 0.763279 0.749810 0.737961 0.389 Uiso 0.25 1 calc R U P B -2
C2_4 C 0.7096(12) 0.804(2) 0.6985(7) 0.229(10) Uiso 0.25 1 d DG U P B -2
H2A_4 H 0.735411 0.772459 0.681439 0.274 Uiso 0.25 1 calc R U P B -2
H2B_4 H 0.705016 0.858056 0.690209 0.274 Uiso 0.25 1 calc R U P B -2
C3_4 C 0.6282(13) 0.7711(17) 0.7056(5) 0.203(9) Uiso 0.25 1 d DG U P B -2
H3A_4 H 0.632826 0.717274 0.713895 0.243 Uiso 0.25 1 calc R U P B -2
H3B_4 H 0.602431 0.802873 0.722664 0.243 Uiso 0.25 1 calc R U P B -2
C4_4 C 0.5794(12) 0.7720(16) 0.6741(5) 0.193(8) Uiso 0.25 1 d DG U P B -2
H4A_4 H 0.605193 0.740299 0.657068 0.231 Uiso 0.25 1 calc R U P B -2
H4B_4 H 0.574801 0.825899 0.665836 0.231 Uiso 0.25 1 calc R U P B -2
C5_4 C 0.4980(14) 0.739(2) 0.6813(6) 0.197(8) Uiso 0.25 1 d DG U P B -2
H5A_4 H 0.502605 0.685120 0.689526 0.237 Uiso 0.25 1 calc R U P B -2
H5B_4 H 0.472214 0.770719 0.698296 0.237 Uiso 0.25 1 calc R U P B -2
C6_4 C 0.4492(14) 0.740(2) 0.6497(7) 0.209(11) Uiso 0.25 1 d DG U P B -2
H6A_4 H 0.397387 0.718858 0.654289 0.314 Uiso 0.25 1 calc R U P B -2
H6B_4 H 0.444354 0.793373 0.641771 0.314 Uiso 0.25 1 calc R U P B -2
H6C_4 H 0.474671 0.707983 0.633022 0.314 Uiso 0.25 1 calc R U P B -2

loop_
_atom_site_aniso_label
_atom_site_aniso_U_11
_atom_site_aniso_U_22
_atom_site_aniso_U_33
_atom_site_aniso_U_23
_atom_site_aniso_U_13
_atom_site_aniso_U_12
Ni01 0.0253(3) 0.0308(3) 0.0280(3) 0.000 0.000 0.0023(2)
Si1_1 0.0249(3) 0.0325(3) 0.0287(3) -0.0020(2) -0.0005(2) 0.0027(2)
N2_1 0.0265(9) 0.0441(11) 0.0370(10) -0.0089(9) -0.0001(8) 0.0023(8)
C3_1 0.0306(12) 0.0529(15) 0.0401(13) -0.0155(12) 0.0011(10) 0.0070(11)
C4_1 0.0313(12) 0.0489(14) 0.0372(12) -0.0079(11) 0.0029(10) 0.0067(10)
N5_1 0.0278(9) 0.0377(10) 0.0316(10) -0.0030(8) -0.0002(8) 0.0027(8)
C6_1 0.0288(11) 0.0407(13) 0.0308(11) -0.0097(10) 0.0002(9) 0.0023(9)
C7_1 0.0346(12) 0.0411(13) 0.0355(12) -0.0059(10) 0.0001(10) 0.0058(10)
C8_1 0.0418(13) 0.0377(13) 0.0382(13) -0.0048(10) 0.0035(11) -0.0013(10)
C9_1 0.0319(12) 0.0450(13) 0.0348(12) -0.0080(10) 0.0026(10) -0.0038(10)
C10_1 0.0314(11) 0.0443(13) 0.0333(12) -0.0076(10) -0.0026(9) 0.0018(10)
C11_1 0.0316(11) 0.0371(12) 0.0318(11) -0.0069(10) -0.0003(9) 0.0014(10)
C12_1 0.0458(15) 0.0460(15) 0.0501(15) 0.0013(12) -0.0061(12) 0.0082(12)
C13_1 0.0390(14) 0.0570(17) 0.0478(15) -0.0031(13) -0.0008(12) -0.0125(12)
C14_1 0.0419(13) 0.0420(14) 0.0413(14) -0.0014(11) -0.0062(11) -0.0018(11)
C15_1 0.0215(10) 0.0415(13) 0.0342(11) -0.0061(10) -0.0004(9) 0.0032(9)
C16_1 0.0301(12) 0.0406(13) 0.0505(15) -0.0014(11) -0.0045(11) 0.0028(10)
C17_1 0.0344(13) 0.0461(15) 0.0581(17) -0.0070(13) -0.0079(12) -0.0025(11)
C18_1 0.0296(12) 0.0560(16) 0.0442(14) -0.0097(12) -0.0050(11) 0.0044(11)
C19_1 0.0336(12) 0.0560(16) 0.0351(12) -0.0024(11) -0.0030(10) 0.0049(11)
C20_1 0.0297(11) 0.0464(14) 0.0341(12) -0.0026(10) 0.0006(9) 0.0031(10)
C21_1 0.0492(16) 0.0485(16) 0.0688(19) 0.0131(15) -0.0154(15) -0.0084(13)
C22_1 0.0414(15) 0.078(2) 0.0577(18) -0.0128(16) -0.0150(14) -0.0028(15)
C23_1 0.0431(14) 0.0520(16) 0.0411(14) 0.0074(12) -0.0019(11) -0.0036(12)
C1_2 0.0304(11) 0.0324(11) 0.0297(11) -0.0006(9) 0.0016(9) 0.0034(9)
N2_2 0.0359(10) 0.0307(10) 0.0329(9) 0.0011(8) -0.0068(8) 0.0011(8)
C3_2 0.0371(12) 0.0338(12) 0.0329(11) -0.0043(10) -0.0076(10) 0.0022(10)
C4_2 0.0368(12) 0.0398(13) 0.0323(11) -0.0021(10) -0.0075(10) -0.0008(10)
N5_2 0.0326(10) 0.0396(11) 0.0296(10) 0.0027(8) -0.0043(8) -0.0032(8)
C6_2 0.0477(14) 0.0333(12) 0.0458(14) 0.0058(11) -0.0101(12) -0.0015(11)
C7_2 0.0577(17) 0.0423(14) 0.0432(14) 0.0036(12) -0.0184(13) -0.0027(12)
C8_2 0.0500(16) 0.0515(16) 0.0439(14) 0.0030(12) -0.0151(12) -0.0122(13)
C9_2 0.0470(15) 0.0566(17) 0.0407(14) 0.0152(12) -0.0117(12) -0.0178(13)

loop_
_atom_type_symbol
_atom_type_description
_atom_type_scat_dispersion_real
_atom_type_scat_dispersion_imag
_atom_type_scat_source
C C 0.0181 0.0091 'International Tables Vol C Tables 4.2.6.8 and 6.1.1.4'
H H 0.0000 0.0000 'International Tables Vol C Tables 4.2.6.8 and 6.1.1.4'
N N 0.0311 0.0180 'International Tables Vol C Tables 4.2.6.8 and 6.1.1.4'
Si Si 0.2541 0.3302 'International Tables Vol C Tables 4.2.6.8 and 6.1.1.4'
Ni Ni -3.0029 0.5091 'International Tables Vol C Tables 4.2.6.8 and 6.1.1.4'

loop_
_geom_angle_atom_site_label_1
_geom_angle_atom_site_label_2
_geom_angle_atom_site_label_3
_geom_angle
_geom_angle_site_symmetry_1
_geom_angle_site_symmetry_3
_geom_angle_publ_flag
C1_2 Ni01 C1_2 103.26(13) . 6_554 ?
C1_2 Ni01 Si1_1 121.79(7) . 6_554 ?
C1_2 Ni01 Si1_1 104.54(7) 6_554 6_554 ?
C1_2 Ni01 Si1_1 104.54(7) . . ?
C1_2 Ni01 Si1_1 121.79(7) 6_554 . ?
Si1_1 Ni01 Si1_1 102.42(4) 6_554 . ?
N5_1 Si1_1 N2_1 86.63(9) . . ?
N5_1 Si1_1 Ni01 130.22(7) . . ?
N2_1 Si1_1 Ni01 142.48(7) . . ?
C3_1 N2_1 C6_1 117.7(2) . . ?
C3_1 N2_1 Si1_1 113.16(16) . . ?
C6_1 N2_1 Si1_1 126.32(15) . . ?
C4_1 C3_1 N2_1 113.2(2) . . ?
C4_1 C3_1 H3_1 123.4 . . ?
N2_1 C3_1 H3_1 123.4 . . ?
C3_1 C4_1 N5_1 112.8(2) . . ?
C3_1 C4_1 H4_1 123.6 . . ?
N5_1 C4_1 H4_1 123.6 . . ?
C4_1 N5_1 C15_1 120.59(19) . . ?
C4_1 N5_1 Si1_1 114.15(16) . . ?
C15_1 N5_1 Si1_1 124.71(15) . . ?
C11_1 C6_1 C7_1 120.4(2) . . ?
C11_1 C6_1 N2_1 120.8(2) . . ?
C7_1 C6_1 N2_1 118.9(2) . . ?
C8_1 C7_1 C6_1 119.0(2) . . ?
C8_1 C7_1 C12_1 120.2(2) . . ?
C6_1 C7_1 C12_1 120.8(2) . . ?
C9_1 C8_1 C7_1 121.7(2) . . ?
C9_1 C8_1 H8_1 119.1 . . ?
C7_1 C8_1 H8_1 119.1 . . ?
C10_1 C9_1 C8_1 118.3(2) . . ?
C10_1 C9_1 C13_1 120.0(2) . . ?
C8_1 C9_1 C13_1 121.7(2) . . ?
C9_1 C10_1 C11_1 122.1(2) . . ?
C9_1 C10_1 H10_1 118.9 . . ?
C11_1 C10_1 H10_1 118.9 . . ?
C10_1 C11_1 C6_1 118.5(2) . . ?
C10_1 C11_1 C14_1 120.2(2) . . ?
C6_1 C11_1 C14_1 121.2(2) . . ?
C7_1 C12_1 H12_1 109.5 . . ?
C7_1 C12_1 H00T_1 109.5 . . ?
H12_1 C12_1 H00T_1 109.5 . . ?
C7_1 C12_1 H00U_1 109.5 . . ?
H12_1 C12_1 H00U_1 109.5 . . ?
H00T_1 C12_1 H00U_1 109.5 . . ?
C9_1 C13_1 H00N_1 109.5 . . ?
C9_1 C13_1 H13_1 109.5 . . ?
H00N_1 C13_1 H13_1 109.5 . . ?
C9_1 C13_1 H00Q_1 109.5 . . ?
H00N_1 C13_1 H00Q_1 109.5 . . ?
H13_1 C13_1 H00Q_1 109.5 . . ?
C11_1 C14_1 H00A_1 109.5 . . ?
C11_1 C14_1 H00B_1 109.5 . . ?
H00A_1 C14_1 H00B_1 109.5 . . ?
C11_1 C14_1 H00C_1 109.5 . . ?
H00A_1 C14_1 H00C_1 109.5 . . ?
H00B_1 C14_1 H00C_1 109.5 . . ?
C20_1 C15_1 C16_1 120.6(2) . . ?
C20_1 C15_1 N5_1 119.6(2) . . ?
C16_1 C15_1 N5_1 119.8(2) . . ?
C17_1 C16_1 C15_1 118.2(3) . . ?
C17_1 C16_1 C21_1 121.8(2) . . ?
C15_1 C16_1 C21_1 120.0(2) . . ?
C18_1 C17_1 C16_1 122.4(3) . . ?
C18_1 C17_1 H17_1 118.8 . . ?
C16_1 C17_1 H17_1 118.8 . . ?
C17_1 C18_1 C19_1 118.0(2) . . ?
C17_1 C18_1 C22_1 120.8(3) . . ?
C19_1 C18_1 C22_1 121.2(3) . . ?
C18_1 C19_1 C20_1 121.9(3) . . ?
C18_1 C19_1 H19_1 119.1 . . ?
C20_1 C19_1 H19_1 119.1 . . ?
C19_1 C20_1 C15_1 118.8(2) . . ?
C19_1 C20_1 C23_1 120.5(2) . . ?
C15_1 C20_1 C23_1 120.7(2) . . ?
C16_1 C21_1 H014_1 109.5 . . ?
C16_1 C21_1 H015_1 109.5 . . ?
H014_1 C21_1 H015_1 109.5 . . ?
C16_1 C21_1 H016_1 109.5 . . ?
H014_1 C21_1 H016_1 109.5 . . ?
H015_1 C21_1 H016_1 109.5 . . ?
C18_1 C22_1 H017_1 109.5 . . ?
C18_1 C22_1 H018_1 109.5 . . ?
H017_1 C22_1 H018_1 109.5 . . ?
C18_1 C22_1 H019_1 109.5 . . ?
H017_1 C22_1 H019_1 109.5 . . ?
H018_1 C22_1 H019_1 109.5 . . ?
C20_1 C23_1 H011_1 109.5 . . ?
C20_1 C23_1 H012_1 109.5 . . ?
H011_1 C23_1 H012_1 109.5 . . ?
C20_1 C23_1 H013_1 109.5 . . ?
H011_1 C23_1 H013_1 109.5 . . ?
H012_1 C23_1 H013_1 109.5 . . ?
N5_2 C1_2 N2_2 101.81(19) . . ?
N5_2 C1_2 Ni01 131.77(17) . . ?
N2_2 C1_2 Ni01 126.12(17) . . ?
C1_2 N2_2 C3_2 112.9(2) . . ?
C1_2 N2_2 C6_2 124.0(2) . . ?
C3_2 N2_2 C6_2 123.1(2) . . ?
C4_2 C3_2 N2_2 106.2(2) . . ?
C4_2 C3_2 C7_2 131.1(2) . . ?
N2_2 C3_2 C7_2 122.6(2) . . ?
C3_2 C4_2 N5_2 106.3(2) . . ?
C3_2 C4_2 C8_2 131.3(2) . . ?
N5_2 C4_2 C8_2 122.3(2) . . ?
C1_2 N5_2 C4_2 112.7(2) . . ?
C1_2 N5_2 C9_2 124.7(2) . . ?
C4_2 N5_2 C9_2 122.6(2) . . ?
N2_2 C6_2 H00I_2 109.5 . . ?
N2_2 C6_2 H00L_2 109.5 . . ?
H00I_2 C6_2 H00L_2 109.5 . . ?
N2_2 C6_2 H00M_2 109.5 . . ?
H00I_2 C6_2 H00M_2 109.5 . . ?
H00L_2 C6_2 H00M_2 109.5 . . ?
C3_2 C7_2 H00V_2 109.5 . . ?
C3_2 C7_2 H00W_2 109.5 . . ?
H00V_2 C7_2 H00W_2 109.5 . . ?
C3_2 C7_2 H00X_2 109.5 . . ?
H00V_2 C7_2 H00X_2 109.5 . . ?
H00W_2 C7_2 H00X_2 109.5 . . ?
C4_2 C8_2 H00E_2 109.5 . . ?
C4_2 C8_2 H00F_2 109.5 . . ?
H00E_2 C8_2 H00F_2 109.5 . . ?
C4_2 C8_2 H00G_2 109.5 . . ?
H00E_2 C8_2 H00G_2 109.5 . . ?
H00F_2 C8_2 H00G_2 109.5 . . ?
N5_2 C9_2 H00Y_2 109.5 . . ?
N5_2 C9_2 H00Z_2 109.5 . . ?
H00Y_2 C9_2 H00Z_2 109.5 . . ?
N5_2 C9_2 H010_2 109.5 . . ?
H00Y_2 C9_2 H010_2 109.5 . . ?
H00Z_2 C9_2 H010_2 109.5 . . ?
C2_3 C1_3 H1A_3 109.5 . . ?
C2_3 C1_3 H1B_3 109.5 . . ?
H1A_3 C1_3 H1B_3 109.5 . . ?
C2_3 C1_3 H1C_3 109.5 . . ?
H1A_3 C1_3 H1C_3 109.5 . . ?
H1B_3 C1_3 H1C_3 109.5 . . ?
C3_3 C2_3 C1_3 109.5 . . ?
C3_3 C2_3 H2A_3 109.8 . . ?
C1_3 C2_3 H2A_3 109.8 . . ?
C3_3 C2_3 H2B_3 109.8 . . ?
C1_3 C2_3 H2B_3 109.8 . . ?
H2A_3 C2_3 H2B_3 108.2 . . ?
C2_3 C3_3 C4_3 109.5 . . ?
C2_3 C3_3 H3A_3 109.8 . . ?
C4_3 C3_3 H3A_3 109.8 . . ?
C2_3 C3_3 H3B_3 109.8 . . ?
C4_3 C3_3 H3B_3 109.8 . . ?
H3A_3 C3_3 H3B_3 108.2 . . ?
C5_3 C4_3 C3_3 109.5 . . ?
C5_3 C4_3 H4A_3 109.8 . . ?
C3_3 C4_3 H4A_3 109.8 . . ?
C5_3 C4_3 H4B_3 109.8 . . ?
C3_3 C4_3 H4B_3 109.8 . . ?
H4A_3 C4_3 H4B_3 108.2 . . ?
C4_3 C5_3 C6_3 109.5 . . ?
C4_3 C5_3 H5A_3 109.8 . . ?
C6_3 C5_3 H5A_3 109.8 . . ?
C4_3 C5_3 H5B_3 109.8 . . ?
C6_3 C5_3 H5B_3 109.8 . . ?
H5A_3 C5_3 H5B_3 108.2 . . ?
C5_3 C6_3 H6A_3 109.5 . . ?
C5_3 C6_3 H6B_3 109.5 . . ?
H6A_3 C6_3 H6B_3 109.5 . . ?
C5_3 C6_3 H6C_3 109.5 . . ?
H6A_3 C6_3 H6C_3 109.5 . . ?
H6B_3 C6_3 H6C_3 109.5 . . ?
C2_4 C1_4 H1A_4 109.5 . . ?
C2_4 C1_4 H1B_4 109.5 . . ?
H1A_4 C1_4 H1B_4 109.5 . . ?
C2_4 C1_4 H1C_4 109.5 . . ?
H1A_4 C1_4 H1C_4 109.5 . . ?
H1B_4 C1_4 H1C_4 109.5 . . ?
C1_4 C2_4 C3_4 109.5 . . ?
C1_4 C2_4 H2A_4 109.8 . . ?
C3_4 C2_4 H2A_4 109.8 . . ?
C1_4 C2_4 H2B_4 109.8 . . ?
C3_4 C2_4 H2B_4 109.8 . . ?
H2A_4 C2_4 H2B_4 108.2 . . ?
C4_4 C3_4 C2_4 109.5 . . ?
C4_4 C3_4 H3A_4 109.8 . . ?
C2_4 C3_4 H3A_4 109.8 . . ?
C4_4 C3_4 H3B_4 109.8 . . ?
C2_4 C3_4 H3B_4 109.8 . . ?
H3A_4 C3_4 H3B_4 108.2 . . ?
C3_4 C4_4 C5_4 109.5 . . ?
C3_4 C4_4 H4A_4 109.8 . . ?
C5_4 C4_4 H4A_4 109.8 . . ?
C3_4 C4_4 H4B_4 109.8 . . ?
C5_4 C4_4 H4B_4 109.8 . . ?
H4A_4 C4_4 H4B_4 108.2 . . ?
C6_4 C5_4 C4_4 109.5 . . ?
C6_4 C5_4 H5A_4 109.8 . . ?
C4_4 C5_4 H5A_4 109.8 . . ?
C6_4 C5_4 H5B_4 109.8 . . ?
C4_4 C5_4 H5B_4 109.8 . . ?
H5A_4 C5_4 H5B_4 108.2 . . ?
C5_4 C6_4 H6A_4 109.5 . . ?
C5_4 C6_4 H6B_4 109.5 . . ?
H6A_4 C6_4 H6B_4 109.5 . . ?
C5_4 C6_4 H6C_4 109.5 . . ?
H6A_4 C6_4 H6C_4 109.5 . . ?
H6B_4 C6_4 H6C_4 109.5 . . ?

loop_
_geom_bond_atom_site_label_1
_geom_bond_atom_site_label_2
_geom_bond_distance
_geom_bond_site_symmetry_2
_geom_bond_publ_flag
Ni01 C1_2 1.954(2) . ?
Ni01 C1_2 1.954(2) 6_554 ?
Ni01 Si1_1 2.1088(7) 6_554 ?
Ni01 Si1_1 2.1088(7) . ?
Si1_1 N5_1 1.768(2) . ?
Si1_1 N2_1 1.778(2) . ?
N2_1 C3_1 1.407(3) . ?
N2_1 C6_1 1.437(3) . ?
C3_1 C4_1 1.337(3) . ?
C3_1 H3_1 0.9500 . ?
C4_1 N5_1 1.395(3) . ?
C4_1 H4_1 0.9500 . ?
N5_1 C15_1 1.435(3) . ?
C6_1 C11_1 1.401(3) . ?
C6_1 C7_1 1.404(4) . ?
C7_1 C8_1 1.392(4) . ?
C7_1 C12_1 1.508(4) . ?
C8_1 C9_1 1.390(4) . ?
C8_1 H8_1 0.9500 . ?
C9_1 C10_1 1.385(4) . ?
C9_1 C13_1 1.513(3) . ?
C10_1 C11_1 1.397(3) . ?
C10_1 H10_1 0.9500 . ?
C11_1 C14_1 1.497(4) . ?
C12_1 H12_1 0.9800 . ?
C12_1 H00T_1 0.9800 . ?
C12_1 H00U_1 0.9800 . ?
C13_1 H00N_1 0.9800 . ?
C13_1 H13_1 0.9800 . ?
C13_1 H00Q_1 0.9800 . ?
C14_1 H00A_1 0.9800 . ?
C14_1 H00B_1 0.9800 . ?
C14_1 H00C_1 0.9800 . ?
C15_1 C20_1 1.395(3) . ?
C15_1 C16_1 1.403(3) . ?
C16_1 C17_1 1.391(4) . ?
C16_1 C21_1 1.498(4) . ?
C17_1 C18_1 1.385(4) . ?
C17_1 H17_1 0.9500 . ?
C18_1 C19_1 1.385(4) . ?
C18_1 C22_1 1.515(4) . ?
C19_1 C20_1 1.395(3) . ?
C19_1 H19_1 0.9500 . ?
C20_1 C23_1 1.512(4) . ?
C21_1 H014_1 0.9800 . ?
C21_1 H015_1 0.9800 . ?
C21_1 H016_1 0.9800 . ?
C22_1 H017_1 0.9800 . ?
C22_1 H018_1 0.9800 . ?
C22_1 H019_1 0.9800 . ?
C23_1 H011_1 0.9800 . ?
C23_1 H012_1 0.9800 . ?
C23_1 H013_1 0.9800 . ?
C1_2 N5_2 1.368(3) . ?
C1_2 N2_2 1.371(3) . ?
N2_2 C3_2 1.390(3) . ?
N2_2 C6_2 1.451(3) . ?
C3_2 C4_2 1.345(4) . ?
C3_2 C7_2 1.489(3) . ?
C4_2 N5_2 1.396(3) . ?
C4_2 C8_2 1.489(4) . ?
N5_2 C9_2 1.448(3) . ?
C6_2 H00I_2 0.9800 . ?
C6_2 H00L_2 0.9800 . ?
C6_2 H00M_2 0.9800 . ?
C7_2 H00V_2 0.9800 . ?
C7_2 H00W_2 0.9800 . ?
C7_2 H00X_2 0.9800 . ?
C8_2 H00E_2 0.9800 . ?
C8_2 H00F_2 0.9800 . ?
C8_2 H00G_2 0.9800 . ?
C9_2 H00Y_2 0.9800 . ?
C9_2 H00Z_2 0.9800 . ?
C9_2 H010_2 0.9800 . ?
C1_3 C2_3 1.5400 . ?
C1_3 H1A_3 0.9800 . ?
C1_3 H1B_3 0.9800 . ?
C1_3 H1C_3 0.9800 . ?
C2_3 C3_3 1.5400 . ?
C2_3 H2A_3 0.9900 . ?
C2_3 H2B_3 0.9900 . ?
C3_3 C4_3 1.5400 . ?
C3_3 H3A_3 0.9900 . ?
C3_3 H3B_3 0.9900 . ?
C4_3 C5_3 1.5399 . ?
C4_3 H4A_3 0.9900 . ?
C4_3 H4B_3 0.9900 . ?
C5_3 C6_3 1.5400 . ?
C5_3 H5A_3 0.9900 . ?
C5_3 H5B_3 0.9900 . ?
C6_3 H6A_3 0.9800 . ?
C6_3 H6B_3 0.9800 . ?
C6_3 H6C_3 0.9800 . ?
C1_4 C2_4 1.5399 . ?
C1_4 H1A_4 0.9800 . ?
C1_4 H1B_4 0.9800 . ?
C1_4 H1C_4 0.9800 . ?
C2_4 C3_4 1.5400 . ?
C2_4 H2A_4 0.9900 . ?
C2_4 H2B_4 0.9900 . ?
C3_4 C4_4 1.5399 . ?
C3_4 H3A_4 0.9900 . ?
C3_4 H3B_4 0.9900 . ?
C4_4 C5_4 1.5400 . ?
C4_4 H4A_4 0.9900 . ?
C4_4 H4B_4 0.9900 . ?
C5_4 C6_4 1.5400 . ?
C5_4 H5A_4 0.9900 . ?
C5_4 H5B_4 0.9900 . ?
C6_4 H6A_4 0.9800 . ?
C6_4 H6B_4 0.9800 . ?
C6_4 H6C_4 0.9800 . ?

loop_
_geom_torsion_atom_site_label_1
_geom_torsion_atom_site_label_2
_geom_torsion_atom_site_label_3
_geom_torsion_atom_site_label_4
_geom_torsion
_geom_torsion_site_symmetry_1
_geom_torsion_site_symmetry_2
_geom_torsion_site_symmetry_3
_geom_torsion_site_symmetry_4
_geom_torsion_publ_flag
N5_1 Si1_1 N2_1 C3_1 1.41(19) . . . . ?
Ni01 Si1_1 N2_1 C3_1 -168.78(14) . . . . ?
N5_1 Si1_1 N2_1 C6_1 -159.1(2) . . . . ?
Ni01 Si1_1 N2_1 C6_1 30.7(3) . . . . ?
C6_1 N2_1 C3_1 C4_1 161.3(2) . . . . ?
Si1_1 N2_1 C3_1 C4_1 -1.0(3) . . . . ?
N2_1 C3_1 C4_1 N5_1 -0.2(4) . . . . ?
C3_1 C4_1 N5_1 C15_1 -170.6(2) . . . . ?
C3_1 C4_1 N5_1 Si1_1 1.3(3) . . . . ?
N2_1 Si1_1 N5_1 C4_1 -1.54(18) . . . . ?
Ni01 Si1_1 N5_1 C4_1 170.65(14) . . . . ?
N2_1 Si1_1 N5_1 C15_1 170.0(2) . . . . ?
Ni01 Si1_1 N5_1 C15_1 -17.8(2) . . . . ?
C3_1 N2_1 C6_1 C11_1 107.5(3) . . . . ?
Si1_1 N2_1 C6_1 C11_1 -92.8(3) . . . . ?
C3_1 N2_1 C6_1 C7_1 -71.7(3) . . . . ?
Si1_1 N2_1 C6_1 C7_1 88.0(3) . . . . ?
C11_1 C6_1 C7_1 C8_1 -0.2(3) . . . . ?
N2_1 C6_1 C7_1 C8_1 179.1(2) . . . . ?
C11_1 C6_1 C7_1 C12_1 178.6(2) . . . . ?
N2_1 C6_1 C7_1 C12_1 -2.2(3) . . . . ?
C6_1 C7_1 C8_1 C9_1 0.7(4) . . . . ?
C12_1 C7_1 C8_1 C9_1 -178.1(2) . . . . ?
C7_1 C8_1 C9_1 C10_1 -0.1(4) . . . . ?
C7_1 C8_1 C9_1 C13_1 -178.9(2) . . . . ?
C8_1 C9_1 C10_1 C11_1 -1.0(4) . . . . ?
C13_1 C9_1 C10_1 C11_1 177.9(2) . . . . ?
C9_1 C10_1 C11_1 C6_1 1.4(4) . . . . ?
C9_1 C10_1 C11_1 C14_1 -178.1(2) . . . . ?
C7_1 C6_1 C11_1 C10_1 -0.8(3) . . . . ?
N2_1 C6_1 C11_1 C10_1 179.9(2) . . . . ?
C7_1 C6_1 C11_1 C14_1 178.7(2) . . . . ?
N2_1 C6_1 C11_1 C14_1 -0.5(3) . . . . ?
C4_1 N5_1 C15_1 C20_1 88.6(3) . . . . ?
Si1_1 N5_1 C15_1 C20_1 -82.4(3) . . . . ?
C4_1 N5_1 C15_1 C16_1 -92.6(3) . . . . ?
Si1_1 N5_1 C15_1 C16_1 96.4(2) . . . . ?
C20_1 C15_1 C16_1 C17_1 4.0(4) . . . . ?
N5_1 C15_1 C16_1 C17_1 -174.8(2) . . . . ?
C20_1 C15_1 C16_1 C21_1 -177.1(2) . . . . ?
N5_1 C15_1 C16_1 C21_1 4.1(4) . . . . ?
C15_1 C16_1 C17_1 C18_1 -1.6(4) . . . . ?
C21_1 C16_1 C17_1 C18_1 179.5(3) . . . . ?
C16_1 C17_1 C18_1 C19_1 -1.6(4) . . . . ?
C16_1 C17_1 C18_1 C22_1 176.8(3) . . . . ?
C17_1 C18_1 C19_1 C20_1 2.6(4) . . . . ?
C22_1 C18_1 C19_1 C20_1 -175.8(2) . . . . ?
C18_1 C19_1 C20_1 C15_1 -0.3(4) . . . . ?
C18_1 C19_1 C20_1 C23_1 179.8(2) . . . . ?
C16_1 C15_1 C20_1 C19_1 -3.1(4) . . . . ?
N5_1 C15_1 C20_1 C19_1 175.7(2) . . . . ?
C16_1 C15_1 C20_1 C23_1 176.8(2) . . . . ?
N5_1 C15_1 C20_1 C23_1 -4.3(3) . . . . ?
N5_2 C1_2 N2_2 C3_2 -0.7(2) . . . . ?
Ni01 C1_2 N2_2 C3_2 173.67(16) . . . . ?
N5_2 C1_2 N2_2 C6_2 179.0(2) . . . . ?
Ni01 C1_2 N2_2 C6_2 -6.7(3) . . . . ?
C1_2 N2_2 C3_2 C4_2 0.8(3) . . . . ?
C6_2 N2_2 C3_2 C4_2 -178.9(2) . . . . ?
C1_2 N2_2 C3_2 C7_2 178.4(2) . . . . ?
C6_2 N2_2 C3_2 C7_2 -1.3(4) . . . . ?
N2_2 C3_2 C4_2 N5_2 -0.5(3) . . . . ?
C7_2 C3_2 C4_2 N5_2 -177.8(3) . . . . ?
N2_2 C3_2 C4_2 C8_2 178.1(3) . . . . ?
C7_2 C3_2 C4_2 C8_2 0.8(5) . . . . ?
N2_2 C1_2 N5_2 C4_2 0.3(3) . . . . ?
Ni01 C1_2 N5_2 C4_2 -173.53(18) . . . . ?
N2_2 C1_2 N5_2 C9_2 -178.9(2) . . . . ?
Ni01 C1_2 N5_2 C9_2 7.3(4) . . . . ?
C3_2 C4_2 N5_2 C1_2 0.1(3) . . . . ?
C8_2 C4_2 N5_2 C1_2 -178.7(2) . . . . ?
C3_2 C4_2 N5_2 C9_2 179.3(2) . . . . ?
C8_2 C4_2 N5_2 C9_2 0.5(4) . . . . ?
C1_3 C2_3 C3_3 C4_3 180.0 . . . . ?
C2_3 C3_3 C4_3 C5_3 180.0 . . . . ?
C3_3 C4_3 C5_3 C6_3 180.0 . . . . ?
C1_4 C2_4 C3_4 C4_4 180.0 . . . . ?
C2_4 C3_4 C4_4 C5_4 180.0 . . . . ?
C3_4 C4_4 C5_4 C6_4 180.0 . . . . ?
